data_4108584
loop_
_publ_author_name
'Moran Feller'
'Mark A. Iron'
'Linda J. W. Shimon'
'Yael Diskin-Posner'
'Gregory Leitus'
'David Milstein'

_publ_section_title
;
 Competitive C-I versus C-CN Reductive Elimination from a RhIII Complex.
 Selectivity is Controlled by the Solvent
;
_journal_name_full 'Journal of the American Chemical Society'
_journal_page_first 14374
_journal_page_last 14375
_journal_paper_doi 10.1021/ja8046798
_journal_volume 130
_journal_year 2008
_chemical_formula_moiety 'C24 H43 N2 P2 Rh, H2 O'
_chemical_formula_sum 'C24 H45 N2 O P2 Rh'
_chemical_formula_weight 542.47
_chemical_name_systematic
; 
 ? 
;
_space_group_IT_number 14
_symmetry_cell_setting monoclinic
_symmetry_space_group_name_Hall '-P 2yn'
_symmetry_space_group_name_H-M 'P 1 21/n 1'
_atom_sites_solution_hydrogens geom
_atom_sites_solution_primary direct
_atom_sites_solution_secondary difmap
_audit_creation_method SHELXL-97
_cell_angle_alpha 90.00
_cell_angle_beta 100.3043(12)
_cell_angle_gamma 90.00
_cell_formula_units_Z 4
_cell_length_a 12.2971(3)
_cell_length_b 15.0942(3)
_cell_length_c 14.9436(2)
_cell_measurement_reflns_used 6203
_cell_measurement_temperature 120(2)
_cell_measurement_theta_max 27.48
_cell_measurement_theta_min 2.55
_cell_volume 2729.02(9)
_computing_cell_refinement HKL
_computing_data_collection 'Collect package Bruker - Nonius'
_computing_data_reduction HKL
_computing_structure_refinement 'SHELXL-97 (Sheldrick, 1997)'
_computing_structure_solution 'SIR-97 (Altmore et al, 1994)'
_diffrn_ambient_temperature 120(2)
_diffrn_measured_fraction_theta_full 0.993
_diffrn_measured_fraction_theta_max 0.993
_diffrn_measurement_device_type 'Nonius Kappa CCD'
_diffrn_measurement_method 'Phi and omega scans'
_diffrn_radiation_monochromator graphite
_diffrn_radiation_source 'fine-focus sealed tube'
_diffrn_radiation_type MoK\a
_diffrn_radiation_wavelength 0.71073
_diffrn_reflns_av_R_equivalents 0.070
_diffrn_reflns_av_sigmaI/netI 0.0559
_diffrn_reflns_limit_h_max 15
_diffrn_reflns_limit_h_min -15
_diffrn_reflns_limit_k_max 19
_diffrn_reflns_limit_k_min 0
_diffrn_reflns_limit_l_max 19
_diffrn_reflns_limit_l_min 0
_diffrn_reflns_number 6495
_diffrn_reflns_theta_full 27.51
_diffrn_reflns_theta_max 27.51
_diffrn_reflns_theta_min 3.08
_exptl_absorpt_coefficient_mu 0.760
_exptl_absorpt_correction_T_max 0.9630
_exptl_absorpt_correction_T_min 0.8041
_exptl_absorpt_correction_type empirical
_exptl_absorpt_process_details 'SHELXL-97 (Sheldrick, 1997)'
_exptl_crystal_colour Orange
_exptl_crystal_density_diffrn 1.320
_exptl_crystal_description Prism
_exptl_crystal_F_000 1144
_exptl_crystal_size_max 0.30
_exptl_crystal_size_mid 0.09
_exptl_crystal_size_min 0.05
_refine_diff_density_max 0.630
_refine_diff_density_min -0.499
_refine_diff_density_rms 0.094
_refine_ls_extinction_method none
_refine_ls_goodness_of_fit_ref 1.007
_refine_ls_hydrogen_treatment constr
_refine_ls_matrix_type full
_refine_ls_number_parameters 285
_refine_ls_number_reflns 6236
_refine_ls_number_restraints 0
_refine_ls_restrained_S_all 1.007
_refine_ls_R_factor_all 0.0529
_refine_ls_R_factor_gt 0.0363
_refine_ls_shift/su_max 0.002
_refine_ls_shift/su_mean 0.000
_refine_ls_structure_factor_coef Fsqd
_refine_ls_weighting_details 'calc w=1/[\s^2^(Fo^2^)+(0.0493P)^2^+0.0000P] where P=(Fo^2^+2Fc^2^)/3'
_refine_ls_weighting_scheme calc
_refine_ls_wR_factor_gt 0.0851
_refine_ls_wR_factor_ref 0.0903
_reflns_number_gt 4925
_reflns_number_total 6236
_reflns_threshold_expression >2sigma(I)
_cod_data_source_file ja8046798_si_003.cif
_cod_data_source_block m890a
_cod_original_sg_symbol_Hall -P2yn
_cod_database_code 4108584

loop_
_symmetry_equiv_pos_as_xyz
'x, y, z'
'-x+1/2, y+1/2, -z+1/2'
'-x, -y, -z'
'x-1/2, -y-1/2, z-1/2'

loop_
_atom_site_label
_atom_site_type_symbol
_atom_site_fract_x
_atom_site_fract_y
_atom_site_fract_z
_atom_site_U_iso_or_equiv
_atom_site_adp_type
_atom_site_occupancy
_atom_site_symmetry_multiplicity
_atom_site_calc_flag
_atom_site_refinement_flags
Rh1 Rh 0.591548(15) 0.333763(12) 0.771417(12) 0.01678(7) Uani 1 1 d .
N11 N 0.54165(16) 0.44026(13) 0.68415(12) 0.0177(4) Uani 1 1 d .
C12 C 0.4326(2) 0.45479(16) 0.64973(15) 0.0185(5) Uani 1 1 d .
C13 C 0.3980(2) 0.52778(17) 0.59569(15) 0.0214(5) Uani 1 1 d .
H13 H 0.3215 0.5374 0.5742 0.026 Uiso 1 1 calc R
C14 C 0.4747(2) 0.58635(17) 0.57317(16) 0.0239(5) Uani 1 1 d .
H14 H 0.4517 0.6361 0.5356 0.029 Uiso 1 1 calc R
C15 C 0.5857(2) 0.57148(17) 0.60620(15) 0.0206(5) Uani 1 1 d .
H15 H 0.6401 0.6103 0.5904 0.025 Uiso 1 1 calc R
C16 C 0.61680(19) 0.49917(16) 0.66273(15) 0.0175(5) Uani 1 1 d .
C21 C 0.3506(2) 0.38697(17) 0.67011(16) 0.0221(5) Uani 1 1 d .
H21A H 0.3301 0.3473 0.6170 0.026 Uiso 1 1 calc R
H21B H 0.2827 0.4174 0.6808 0.026 Uiso 1 1 calc R
C31 C 0.7356(2) 0.48843(18) 0.70715(18) 0.0253(6) Uani 1 1 d .
H31A H 0.7546 0.5345 0.7545 0.030 Uiso 1 1 calc R
H31B H 0.7832 0.4975 0.6610 0.030 Uiso 1 1 calc R
P2 P 0.40797(5) 0.32025(4) 0.77115(4) 0.01754(14) Uani 1 1 d .
C22 C 0.3644(2) 0.37988(18) 0.86958(17) 0.0256(6) Uani 1 1 d .
C23 C 0.3336(2) 0.21164(17) 0.74644(17) 0.0242(6) Uani 1 1 d .
C24 C 0.3968(3) 0.47680(19) 0.8616(2) 0.0347(7) Uani 1 1 d .
H24A H 0.3519 0.5028 0.8071 0.052 Uiso 1 1 calc R
H24B H 0.4751 0.4805 0.8570 0.052 Uiso 1 1 calc R
H24C H 0.3840 0.5093 0.9155 0.052 Uiso 1 1 calc R
C25 C 0.2414(2) 0.3750(2) 0.8727(2) 0.0369(7) Uani 1 1 d .
H25A H 0.2250 0.4127 0.9219 0.055 Uiso 1 1 calc R
H25B H 0.2212 0.3136 0.8836 0.055 Uiso 1 1 calc R
H25C H 0.1989 0.3954 0.8146 0.055 Uiso 1 1 calc R
C26 C 0.4330(2) 0.3434(2) 0.95804(18) 0.0318(7) Uani 1 1 d .
H26A H 0.4165 0.3772 1.0099 0.048 Uiso 1 1 calc R
H26B H 0.5119 0.3487 0.9556 0.048 Uiso 1 1 calc R
H26C H 0.4145 0.2809 0.9650 0.048 Uiso 1 1 calc R
C27 C 0.3522(3) 0.15309(19) 0.8316(2) 0.0351(7) Uani 1 1 d .
H27A H 0.3124 0.1782 0.8770 0.053 Uiso 1 1 calc R
H27B H 0.4313 0.1505 0.8569 0.053 Uiso 1 1 calc R
H27C H 0.3246 0.0932 0.8155 0.053 Uiso 1 1 calc R
C28 C 0.3891(3) 0.16708(19) 0.6740(2) 0.0372(7) Uani 1 1 d .
H28A H 0.3583 0.1076 0.6613 0.056 Uiso 1 1 calc R
H28B H 0.4688 0.1627 0.6963 0.056 Uiso 1 1 calc R
H28C H 0.3756 0.2025 0.6181 0.056 Uiso 1 1 calc R
C29 C 0.2098(2) 0.2202(2) 0.7091(2) 0.0335(7) Uani 1 1 d .
H29A H 0.1985 0.2597 0.6562 0.050 Uiso 1 1 calc R
H29B H 0.1724 0.2446 0.7562 0.050 Uiso 1 1 calc R
H29C H 0.1792 0.1616 0.6908 0.050 Uiso 1 1 calc R
P3 P 0.76450(5) 0.37825(4) 0.75963(4) 0.01782(14) Uani 1 1 d .
C32 C 0.8324(2) 0.31479(18) 0.67647(16) 0.0228(5) Uani 1 1 d .
C33 C 0.8640(2) 0.40619(18) 0.86648(16) 0.0234(5) Uani 1 1 d .
C34 C 0.7482(2) 0.3195(2) 0.58677(17) 0.0316(7) Uani 1 1 d .
H34A H 0.7456 0.3800 0.5628 0.047 Uiso 1 1 calc R
H34B H 0.6749 0.3027 0.5981 0.047 Uiso 1 1 calc R
H34C H 0.7706 0.2787 0.5424 0.047 Uiso 1 1 calc R
C35 C 0.8440(3) 0.21749(18) 0.70518(18) 0.0309(6) Uani 1 1 d .
H35A H 0.8672 0.1826 0.6566 0.046 Uiso 1 1 calc R
H35B H 0.7727 0.1954 0.7165 0.046 Uiso 1 1 calc R
H35C H 0.8994 0.2121 0.7608 0.046 Uiso 1 1 calc R
C36 C 0.9428(2) 0.3516(2) 0.66043(19) 0.0330(7) Uani 1 1 d .
H36A H 0.9667 0.3190 0.6106 0.049 Uiso 1 1 calc R
H36B H 0.9982 0.3449 0.7159 0.049 Uiso 1 1 calc R
H36C H 0.9344 0.4145 0.6444 0.049 Uiso 1 1 calc R
C37 C 0.9503(2) 0.4767(2) 0.85397(19) 0.0339(7) Uani 1 1 d .
H37A H 1.0001 0.4866 0.9121 0.051 Uiso 1 1 calc R
H37B H 0.9128 0.5322 0.8332 0.051 Uiso 1 1 calc R
H37C H 0.9932 0.4561 0.8087 0.051 Uiso 1 1 calc R
C38 C 0.9235(2) 0.32312(19) 0.90896(18) 0.0298(6) Uani 1 1 d .
H38A H 0.9628 0.3369 0.9704 0.045 Uiso 1 1 calc R
H38B H 0.9766 0.3031 0.8715 0.045 Uiso 1 1 calc R
H38C H 0.8693 0.2762 0.9122 0.045 Uiso 1 1 calc R
C39 C 0.7919(2) 0.4422(2) 0.93301(18) 0.0338(7) Uani 1 1 d .
H39A H 0.7393 0.3965 0.9441 0.051 Uiso 1 1 calc R
H39B H 0.7513 0.4946 0.9065 0.051 Uiso 1 1 calc R
H39C H 0.8392 0.4584 0.9906 0.051 Uiso 1 1 calc R
C1 C 0.6379(2) 0.23508(18) 0.85461(17) 0.0251(6) Uani 1 1 d .
N1 N 0.6646(2) 0.17694(16) 0.90525(17) 0.0354(6) Uani 1 1 d .
O1 O 0.6202(2) 0.03110(15) 1.01305(16) 0.0488(6) Uani 1 1 d .
H1A H 0.6317 0.0784 0.9828 0.081(14) Uiso 1 1 d R
H1B H 0.5547 0.0266 1.0410 0.25(4) Uiso 1 1 d R

loop_
_atom_site_aniso_label
_atom_site_aniso_U_11
_atom_site_aniso_U_22
_atom_site_aniso_U_33
_atom_site_aniso_U_23
_atom_site_aniso_U_13
_atom_site_aniso_U_12
Rh1 0.01435(11) 0.01560(12) 0.02100(11) 0.00311(7) 0.00479(7) 0.00107(7)
N11 0.0173(11) 0.0155(10) 0.0209(9) -0.0003(8) 0.0050(8) 0.0001(8)
C12 0.0188(13) 0.0191(13) 0.0176(10) -0.0009(9) 0.0034(9) 0.0013(10)
C13 0.0193(13) 0.0219(13) 0.0213(11) 0.0010(10) -0.0011(9) 0.0046(10)
C14 0.0281(14) 0.0198(13) 0.0216(11) 0.0045(10) -0.0013(10) 0.0005(11)
C15 0.0232(13) 0.0175(13) 0.0213(11) 0.0006(9) 0.0042(10) -0.0005(10)
C16 0.0180(12) 0.0161(12) 0.0185(10) 0.0013(9) 0.0036(9) 0.0020(10)
C21 0.0167(13) 0.0232(14) 0.0258(12) 0.0017(10) 0.0024(10) 0.0012(11)
C31 0.0142(13) 0.0207(13) 0.0404(14) 0.0050(11) 0.0031(10) -0.0026(11)
P2 0.0151(3) 0.0165(3) 0.0219(3) 0.0001(2) 0.0057(2) 0.0001(2)
C22 0.0261(14) 0.0260(15) 0.0266(12) -0.0025(11) 0.0102(11) 0.0003(12)
C23 0.0219(14) 0.0165(13) 0.0357(14) -0.0011(11) 0.0094(11) -0.0017(11)
C24 0.0434(18) 0.0237(15) 0.0381(15) -0.0106(12) 0.0104(13) 0.0005(13)
C25 0.0277(16) 0.0433(19) 0.0436(16) -0.0120(14) 0.0171(13) 0.0007(14)
C26 0.0339(16) 0.0388(18) 0.0243(13) -0.0015(11) 0.0091(12) -0.0042(13)
C27 0.0333(17) 0.0239(16) 0.0487(17) 0.0089(13) 0.0091(13) -0.0069(13)
C28 0.0376(18) 0.0234(15) 0.0545(19) -0.0148(13) 0.0184(15) -0.0045(13)
C29 0.0231(15) 0.0258(15) 0.0512(17) -0.0036(13) 0.0052(13) -0.0066(12)
P3 0.0149(3) 0.0171(3) 0.0217(3) 0.0023(2) 0.0040(2) 0.0012(3)
C32 0.0214(13) 0.0290(15) 0.0187(11) 0.0032(10) 0.0050(10) 0.0042(11)
C33 0.0209(13) 0.0236(14) 0.0247(12) -0.0012(10) 0.0013(10) -0.0015(11)
C34 0.0271(15) 0.050(2) 0.0173(12) 0.0001(12) 0.0033(11) 0.0069(13)
C35 0.0425(18) 0.0240(15) 0.0281(13) -0.0005(11) 0.0112(12) 0.0095(13)
C36 0.0217(14) 0.0452(19) 0.0343(15) 0.0061(13) 0.0110(12) 0.0052(13)
C37 0.0235(15) 0.0351(17) 0.0405(15) 0.0004(13) -0.0010(12) -0.0042(13)
C38 0.0286(15) 0.0334(16) 0.0250(13) 0.0029(11) -0.0019(11) 0.0008(12)
C39 0.0295(16) 0.0388(18) 0.0325(14) -0.0144(13) 0.0038(12) 0.0003(13)
C1 0.0174(13) 0.0242(14) 0.0352(14) 0.0044(11) 0.0084(11) 0.0014(11)
N1 0.0292(14) 0.0330(14) 0.0461(14) 0.0209(12) 0.0122(11) 0.0097(11)
O1 0.0541(15) 0.0392(14) 0.0537(13) 0.0132(11) 0.0113(11) -0.0120(11)

loop_
_atom_type_symbol
_atom_type_description
_atom_type_scat_dispersion_real
_atom_type_scat_dispersion_imag
_atom_type_scat_source
C C 0.0033 0.0016 'International Tables Vol C Tables 4.2.6.8 and 6.1.1.4'
H H 0.0000 0.0000 'International Tables Vol C Tables 4.2.6.8 and 6.1.1.4'
N N 0.0061 0.0033 'International Tables Vol C Tables 4.2.6.8 and 6.1.1.4'
P P 0.1023 0.0942 'International Tables Vol C Tables 4.2.6.8 and 6.1.1.4'
Rh Rh -1.1178 0.9187 'International Tables Vol C Tables 4.2.6.8 and 6.1.1.4'
O O 0.0106 0.0060 'International Tables Vol C Tables 4.2.6.8 and 6.1.1.4'

loop_
_geom_angle_atom_site_label_1
_geom_angle_atom_site_label_2
_geom_angle_atom_site_label_3
_geom_angle
C1 Rh1 N11 179.18(9)
C1 Rh1 P2 96.30(7)
N11 Rh1 P2 83.51(6)
C1 Rh1 P3 95.96(8)
N11 Rh1 P3 84.18(6)
P2 Rh1 P3 167.09(2)
C16 N11 C12 118.0(2)
C16 N11 Rh1 120.86(16)
C12 N11 Rh1 121.14(16)
N11 C12 C13 121.7(2)
N11 C12 C21 117.6(2)
C13 C12 C21 120.7(2)
C14 C13 C12 120.0(2)
C14 C13 H13 120.0
C12 C13 H13 120.0
C13 C14 C15 118.9(2)
C13 C14 H14 120.6
C15 C14 H14 120.6
C14 C15 C16 119.4(2)
C14 C15 H15 120.3
C16 C15 H15 120.3
N11 C16 C15 122.0(2)
N11 C16 C31 118.2(2)
C15 C16 C31 119.6(2)
C12 C21 P2 111.34(17)
C12 C21 H21A 109.4
P2 C21 H21A 109.4
C12 C21 H21B 109.4
P2 C21 H21B 109.4
H21A C21 H21B 108.0
C16 C31 P3 112.55(18)
C16 C31 H31A 109.1
P3 C31 H31A 109.1
C16 C31 H31B 109.1
P3 C31 H31B 109.1
H31A C31 H31B 107.8
C21 P2 C23 102.32(12)
C21 P2 C22 104.92(12)
C23 P2 C22 111.93(12)
C21 P2 Rh1 100.80(8)
C23 P2 Rh1 121.87(8)
C22 P2 Rh1 112.24(9)
C25 C22 C24 108.9(2)
C25 C22 C26 110.6(2)
C24 C22 C26 107.5(2)
C25 C22 P2 115.07(19)
C24 C22 P2 106.38(17)
C26 C22 P2 108.12(18)
C29 C23 C27 110.0(2)
C29 C23 C28 108.6(2)
C27 C23 C28 108.3(2)
C29 C23 P2 114.55(19)
C27 C23 P2 110.14(19)
C28 C23 P2 104.97(18)
C22 C24 H24A 109.5
C22 C24 H24B 109.5
H24A C24 H24B 109.5
C22 C24 H24C 109.5
H24A C24 H24C 109.5
H24B C24 H24C 109.5
C22 C25 H25A 109.5
C22 C25 H25B 109.5
H25A C25 H25B 109.5
C22 C25 H25C 109.5
H25A C25 H25C 109.5
H25B C25 H25C 109.5
C22 C26 H26A 109.5
C22 C26 H26B 109.5
H26A C26 H26B 109.5
C22 C26 H26C 109.5
H26A C26 H26C 109.5
H26B C26 H26C 109.5
C23 C27 H27A 109.5
C23 C27 H27B 109.5
H27A C27 H27B 109.5
C23 C27 H27C 109.5
H27A C27 H27C 109.5
H27B C27 H27C 109.5
C23 C28 H28A 109.5
C23 C28 H28B 109.5
H28A C28 H28B 109.5
C23 C28 H28C 109.5
H28A C28 H28C 109.5
H28B C28 H28C 109.5
C23 C29 H29A 109.5
C23 C29 H29B 109.5
H29A C29 H29B 109.5
C23 C29 H29C 109.5
H29A C29 H29C 109.5
H29B C29 H29C 109.5
C31 P3 C33 101.87(12)
C31 P3 C32 104.66(12)
C33 P3 C32 112.19(11)
C31 P3 Rh1 100.82(8)
C33 P3 Rh1 118.57(8)
C32 P3 Rh1 115.76(9)
C36 C32 C35 110.7(2)
C36 C32 C34 109.0(2)
C35 C32 C34 107.6(2)
C36 C32 P3 115.59(19)
C35 C32 P3 109.52(16)
C34 C32 P3 104.04(17)
C38 C33 C37 109.1(2)
C38 C33 C39 108.0(2)
C37 C33 C39 108.8(2)
C38 C33 P3 111.05(18)
C37 C33 P3 114.27(18)
C39 C33 P3 105.32(18)
C32 C34 H34A 109.5
C32 C34 H34B 109.5
H34A C34 H34B 109.5
C32 C34 H34C 109.5
H34A C34 H34C 109.5
H34B C34 H34C 109.5
C32 C35 H35A 109.5
C32 C35 H35B 109.5
H35A C35 H35B 109.5
C32 C35 H35C 109.5
H35A C35 H35C 109.5
H35B C35 H35C 109.5
C32 C36 H36A 109.5
C32 C36 H36B 109.5
H36A C36 H36B 109.5
C32 C36 H36C 109.5
H36A C36 H36C 109.5
H36B C36 H36C 109.5
C33 C37 H37A 109.5
C33 C37 H37B 109.5
H37A C37 H37B 109.5
C33 C37 H37C 109.5
H37A C37 H37C 109.5
H37B C37 H37C 109.5
C33 C38 H38A 109.5
C33 C38 H38B 109.5
H38A C38 H38B 109.5
C33 C38 H38C 109.5
H38A C38 H38C 109.5
H38B C38 H38C 109.5
C33 C39 H39A 109.5
C33 C39 H39B 109.5
H39A C39 H39B 109.5
C33 C39 H39C 109.5
H39A C39 H39C 109.5
H39B C39 H39C 109.5
N1 C1 Rh1 178.8(2)
H1A O1 H1B 120.2

loop_
_geom_bond_atom_site_label_1
_geom_bond_atom_site_label_2
_geom_bond_distance
Rh1 C1 1.959(3)
Rh1 N11 2.0916(19)
Rh1 P2 2.2660(7)
Rh1 P3 2.2669(7)
N11 C16 1.361(3)
N11 C12 1.365(3)
C12 C13 1.387(3)
C12 C21 1.506(3)
C13 C14 1.377(4)
C13 H13 0.9500
C14 C15 1.384(4)
C14 H14 0.9500
C15 C16 1.391(3)
C15 H15 0.9500
C16 C31 1.501(3)
C21 P2 1.847(2)
C21 H21A 0.9900
C21 H21B 0.9900
C31 P3 1.846(3)
C31 H31A 0.9900
C31 H31B 0.9900
P2 C23 1.882(3)
P2 C22 1.882(2)
C22 C25 1.523(4)
C22 C24 1.527(4)
C22 C26 1.538(4)
C23 C29 1.530(4)
C23 C27 1.533(4)
C23 C28 1.534(4)
C24 H24A 0.9800
C24 H24B 0.9800
C24 H24C 0.9800
C25 H25A 0.9800
C25 H25B 0.9800
C25 H25C 0.9800
C26 H26A 0.9800
C26 H26B 0.9800
C26 H26C 0.9800
C27 H27A 0.9800
C27 H27B 0.9800
C27 H27C 0.9800
C28 H28A 0.9800
C28 H28B 0.9800
C28 H28C 0.9800
C29 H29A 0.9800
C29 H29B 0.9800
C29 H29C 0.9800
P3 C33 1.878(3)
P3 C32 1.879(3)
C32 C36 1.525(4)
C32 C35 1.529(4)
C32 C34 1.542(3)
C33 C38 1.531(4)
C33 C37 1.538(4)
C33 C39 1.545(4)
C34 H34A 0.9800
C34 H34B 0.9800
C34 H34C 0.9800
C35 H35A 0.9800
C35 H35B 0.9800
C35 H35C 0.9800
C36 H36A 0.9800
C36 H36B 0.9800
C36 H36C 0.9800
C37 H37A 0.9800
C37 H37B 0.9800
C37 H37C 0.9800
C38 H38A 0.9800
C38 H38B 0.9800
C38 H38C 0.9800
C39 H39A 0.9800
C39 H39B 0.9800
C39 H39C 0.9800
C1 N1 1.167(3)
O1 H1A 0.8700
O1 H1B 0.9737

loop_
_geom_torsion_atom_site_label_1
_geom_torsion_atom_site_label_2
_geom_torsion_atom_site_label_3
_geom_torsion_atom_site_label_4
_geom_torsion
P2 Rh1 N11 C16 168.00(17)
P3 Rh1 N11 C16 -8.09(16)
P2 Rh1 N11 C12 -9.47(16)
P3 Rh1 N11 C12 174.43(17)
C16 N11 C12 C13 -1.0(3)
Rh1 N11 C12 C13 176.55(17)
C16 N11 C12 C21 177.2(2)
Rh1 N11 C12 C21 -5.3(3)
N11 C12 C13 C14 2.0(4)
C21 C12 C13 C14 -176.1(2)
C12 C13 C14 C15 -0.7(4)
C13 C14 C15 C16 -1.4(4)
C12 N11 C16 C15 -1.3(3)
Rh1 N11 C16 C15 -178.81(17)
C12 N11 C16 C31 174.4(2)
Rh1 N11 C16 C31 -3.1(3)
C14 C15 C16 N11 2.5(4)
C14 C15 C16 C31 -173.2(2)
N11 C12 C21 P2 21.1(3)
C13 C12 C21 P2 -160.70(18)
N11 C16 C31 P3 15.9(3)
C15 C16 C31 P3 -168.32(18)
C12 C21 P2 C23 -150.85(17)
C12 C21 P2 C22 92.17(19)
C12 C21 P2 Rh1 -24.56(18)
C1 Rh1 P2 C21 -163.97(12)
N11 Rh1 P2 C21 16.83(10)
P3 Rh1 P2 C21 34.46(14)
C1 Rh1 P2 C23 -51.99(12)
N11 Rh1 P2 C23 128.81(11)
P3 Rh1 P2 C23 146.45(13)
C1 Rh1 P2 C22 84.85(12)
N11 Rh1 P2 C22 -94.35(11)
P3 Rh1 P2 C22 -76.72(14)
C21 P2 C22 C25 70.4(2)
C23 P2 C22 C25 -39.8(2)
Rh1 P2 C22 C25 178.94(18)
C21 P2 C22 C24 -50.3(2)
C23 P2 C22 C24 -160.48(19)
Rh1 P2 C22 C24 58.3(2)
C21 P2 C22 C26 -165.45(18)
C23 P2 C22 C26 84.4(2)
Rh1 P2 C22 C26 -56.9(2)
C21 P2 C23 C29 -43.7(2)
C22 P2 C23 C29 68.2(2)
Rh1 P2 C23 C29 -154.89(16)
C21 P2 C23 C27 -168.32(19)
C22 P2 C23 C27 -56.5(2)
Rh1 P2 C23 C27 80.48(19)
C21 P2 C23 C28 75.3(2)
C22 P2 C23 C28 -172.87(19)
Rh1 P2 C23 C28 -35.9(2)
C16 C31 P3 C33 -141.52(18)
C16 C31 P3 C32 101.49(19)
C16 C31 P3 Rh1 -18.99(19)
C1 Rh1 P3 C31 -165.89(12)
N11 Rh1 P3 C31 13.29(10)
P2 Rh1 P3 C31 -4.32(14)
C1 Rh1 P3 C33 -55.86(13)
N11 Rh1 P3 C33 123.33(11)
P2 Rh1 P3 C33 105.71(14)
C1 Rh1 P3 C32 81.88(12)
N11 Rh1 P3 C32 -98.93(10)
P2 Rh1 P3 C32 -116.54(13)
C31 P3 C32 C36 63.1(2)
C33 P3 C32 C36 -46.6(2)
Rh1 P3 C32 C36 173.07(16)
C31 P3 C32 C35 -171.10(19)
C33 P3 C32 C35 79.2(2)
Rh1 P3 C32 C35 -61.1(2)
C31 P3 C32 C34 -56.3(2)
C33 P3 C32 C34 -165.96(18)
Rh1 P3 C32 C34 53.7(2)
C31 P3 C33 C38 -164.83(19)
C32 P3 C33 C38 -53.4(2)
Rh1 P3 C33 C38 85.73(19)
C31 P3 C33 C37 -40.9(2)
C32 P3 C33 C37 70.6(2)
Rh1 P3 C33 C37 -150.30(17)
C31 P3 C33 C39 78.5(2)
C32 P3 C33 C39 -170.05(18)
Rh1 P3 C33 C39 -30.9(2)
